data_7124566
loop_
_publ_author_name
'Ye, Weimin'
'Li, Wenbo'
'Zhang, Junliang'

_publ_section_title
;
 A metal-free dyotropic-like rearrangement of 2-oxa allylic alcohols in
 the presence of organoboronic acids.
;
_journal_issue 69
_journal_name_full 'Chemical communications (Cambridge, England)'
_journal_page_first 9879
_journal_page_last 9882
_journal_paper_doi 10.1039/c4cc03450c
_journal_volume 50
_journal_year 2014
_chemical_formula_sum 'C19 H21 B O3'
_chemical_formula_weight 308.17
_space_group_IT_number 14
_space_group_name_Hall '-P 2yn'
_space_group_name_H-M_alt 'P 1 21/n 1'
_atom_sites_solution_hydrogens geom
_atom_sites_solution_primary direct
_atom_sites_solution_secondary difmap
_audit_creation_method SHELXL-97
_cell_angle_alpha 90.00
_cell_angle_beta 107.263(3)
_cell_angle_gamma 90.00
_cell_formula_units_Z 4
_cell_length_a 11.2927(10)
_cell_length_b 10.9965(10)
_cell_length_c 13.6864(13)
_cell_measurement_temperature 296(2)
_cell_volume 1623.0(3)
_computing_structure_refinement 'SHELXL-97 (Sheldrick, 2008)'
_computing_structure_solution 'SHELXS-97 (Sheldrick, 2008)'
_diffrn_ambient_temperature 296(2)
_diffrn_measured_fraction_theta_full 0.996
_diffrn_measured_fraction_theta_max 0.996
_diffrn_radiation_monochromator graphite
_diffrn_radiation_source 'fine-focus sealed tube'
_diffrn_radiation_type MoK\a
_diffrn_radiation_wavelength 0.71073
_diffrn_reflns_av_R_equivalents 0.0373
_diffrn_reflns_av_sigmaI/netI 0.0250
_diffrn_reflns_limit_h_max 13
_diffrn_reflns_limit_h_min -12
_diffrn_reflns_limit_k_max 13
_diffrn_reflns_limit_k_min -13
_diffrn_reflns_limit_l_max 16
_diffrn_reflns_limit_l_min -16
_diffrn_reflns_number 18296
_diffrn_reflns_theta_full 25.01
_diffrn_reflns_theta_max 25.01
_diffrn_reflns_theta_min 2.42
_exptl_absorpt_coefficient_mu 0.083
_exptl_absorpt_correction_T_max 0.9788
_exptl_absorpt_correction_T_min 0.9629
_exptl_crystal_density_diffrn 1.261
_exptl_crystal_density_method 'not measured'
_exptl_crystal_F_000 656
_exptl_crystal_size_max 0.46
_exptl_crystal_size_mid 0.32
_exptl_crystal_size_min 0.26
_refine_diff_density_max 1.142
_refine_diff_density_min -0.362
_refine_diff_density_rms 0.091
_refine_ls_extinction_method none
_refine_ls_goodness_of_fit_ref 1.093
_refine_ls_hydrogen_treatment mixed
_refine_ls_matrix_type full
_refine_ls_number_parameters 208
_refine_ls_number_reflns 2843
_refine_ls_number_restraints 0
_refine_ls_restrained_S_all 1.093
_refine_ls_R_factor_all 0.1693
_refine_ls_R_factor_gt 0.1364
_refine_ls_shift/su_max 0.000
_refine_ls_shift/su_mean 0.000
_refine_ls_structure_factor_coef Fsqd
_refine_ls_weighting_details 'calc w=1/[\s^2^(Fo^2^)+(0.1889P)^2^+4.3334P] where P=(Fo^2^+2Fc^2^)/3'
_refine_ls_weighting_scheme calc
_refine_ls_wR_factor_gt 0.3608
_refine_ls_wR_factor_ref 0.3979
_reflns_number_gt 1969
_reflns_number_total 2843
_reflns_threshold_expression >2sigma(I)
_cod_data_source_file c4cc03450c2.cif
_cod_data_source_block z
_cod_database_code 7124566

loop_
_symmetry_equiv_pos_as_xyz
'x, y, z'
'-x+1/2, y+1/2, -z+1/2'
'-x, -y, -z'
'x-1/2, -y-1/2, z-1/2'

loop_
_atom_site_label
_atom_site_type_symbol
_atom_site_fract_x
_atom_site_fract_y
_atom_site_fract_z
_atom_site_U_iso_or_equiv
_atom_site_adp_type
_atom_site_occupancy
_atom_site_symmetry_multiplicity
_atom_site_calc_flag
_atom_site_refinement_flags
O1 O 0.8917(5) 0.8299(4) 0.2502(3) 0.0858(16) Uani 1 1 d .
O2 O 0.9049(4) 0.8726(4) 0.0914(3) 0.0657(12) Uani 1 1 d .
O3 O 0.8689(6) 0.6782(5) 0.0300(4) 0.0887(16) Uani 1 1 d .
B1 B 0.9385(7) 0.9041(6) 0.1914(5) 0.0623(17) Uani 1 1 d .
C1 C 1.1404(5) 1.1408(5) 0.3791(4) 0.0549(14) Uani 1 1 d .
C2 C 1.1859(7) 1.1621(7) 0.4855(5) 0.0778(19) Uani 1 1 d .
H2A H 1.1738 1.1054 0.5321 0.093 Uiso 1 1 calc R
C3 C 1.2476(7) 1.2673(8) 0.5180(6) 0.086(2) Uani 1 1 d .
H3A H 1.2763 1.2831 0.5878 0.103 Uiso 1 1 calc R
C4 C 1.2698(6) 1.3539(6) 0.4489(6) 0.078(2) Uani 1 1 d .
H4A H 1.3127 1.4249 0.4743 0.094 Uiso 1 1 calc R
C5 C 1.2307(5) 1.3355(6) 0.3487(6) 0.0720(19) Uani 1 1 d .
H5A H 1.2461 1.3928 0.3041 0.086 Uiso 1 1 calc R
C6 C 1.1632(5) 1.2242(5) 0.3095(4) 0.0563(14) Uani 1 1 d .
C7 C 1.1220(5) 1.2018(5) 0.2035(5) 0.0589(15) Uani 1 1 d .
H7A H 1.1400 1.2569 0.1584 0.071 Uiso 1 1 calc R
C8 C 1.0564(5) 1.1006(5) 0.1674(4) 0.0544(14) Uani 1 1 d .
H8A H 1.0310 1.0860 0.0973 0.065 Uiso 1 1 calc R
C9 C 1.0251(5) 1.0157(5) 0.2341(4) 0.0555(14) Uani 1 1 d .
C10 C 1.0686(5) 1.0347(5) 0.3370(4) 0.0592(15) Uani 1 1 d .
H10A H 1.0515 0.9777 0.3812 0.071 Uiso 1 1 calc R
C11 C 0.8262(7) 0.7679(5) 0.0755(5) 0.075(2) Uani 1 1 d .
C12 C 0.6973(8) 0.8057(9) 0.0073(6) 0.115(4) Uani 1 1 d .
H12A H 0.6544 0.7362 -0.0310 0.138 Uiso 1 1 calc R
H12B H 0.7047 0.8678 -0.0408 0.138 Uiso 1 1 calc R
C13 C 0.6247(8) 0.8555(9) 0.0785(8) 0.110(3) Uani 1 1 d .
H13A H 0.6430 0.9410 0.0929 0.132 Uiso 1 1 calc R
H13B H 0.5361 0.8465 0.0468 0.132 Uiso 1 1 calc R
C14 C 0.6665(6) 0.7816(6) 0.1756(7) 0.081(2) Uani 1 1 d .
H14A H 0.6150 0.7100 0.1712 0.097 Uiso 1 1 calc R
H14B H 0.6636 0.8295 0.2343 0.097 Uiso 1 1 calc R
C15 C 0.8097(8) 0.7435(7) 0.1835(5) 0.088(2) Uani 1 1 d .
C16 C 0.8322(10) 0.6252(8) 0.2272(6) 0.103(3) Uani 1 1 d .
H16A H 0.7746 0.5683 0.1836 0.123 Uiso 1 1 calc R
H16B H 0.8173 0.6257 0.2934 0.123 Uiso 1 1 calc R
C17 C 0.9686(6) 0.5811(6) 0.2407(6) 0.0751(19) Uani 1 1 d .
H17A H 1.0237 0.6432 0.2796 0.090 Uiso 1 1 calc R
H17B H 0.9817 0.5088 0.2832 0.090 Uiso 1 1 calc R
C18 C 1.0102(8) 0.5531(8) 0.1535(6) 0.098(3) Uani 1 1 d .
H18A H 1.0987 0.5377 0.1778 0.117 Uiso 1 1 calc R
H18B H 0.9705 0.4781 0.1236 0.117 Uiso 1 1 calc R
C19 C 0.9882(7) 0.6424(6) 0.0742(6) 0.0741(19) Uani 1 1 d .
H19B H 1.0367 0.7140 0.1021 0.089 Uiso 1 1 calc R
H19A H 1.0200 0.6108 0.0207 0.089 Uiso 1 1 calc R

loop_
_atom_site_aniso_label
_atom_site_aniso_U_11
_atom_site_aniso_U_22
_atom_site_aniso_U_33
_atom_site_aniso_U_23
_atom_site_aniso_U_13
_atom_site_aniso_U_12
O1 0.125(4) 0.081(3) 0.058(2) -0.022(2) 0.037(3) -0.054(3)
O2 0.092(3) 0.049(2) 0.058(2) -0.0073(17) 0.027(2) -0.034(2)
O3 0.119(4) 0.069(3) 0.078(3) -0.009(2) 0.030(3) -0.023(3)
B1 0.075(4) 0.054(4) 0.059(4) -0.003(3) 0.022(3) -0.014(3)
C1 0.050(3) 0.056(3) 0.056(3) -0.005(3) 0.011(2) 0.004(2)
C2 0.084(5) 0.084(5) 0.060(4) -0.009(3) 0.013(3) 0.007(4)
C3 0.078(5) 0.090(5) 0.080(5) -0.044(4) 0.010(4) -0.006(4)
C4 0.059(4) 0.059(4) 0.106(6) -0.035(4) 0.009(4) -0.003(3)
C5 0.044(3) 0.054(3) 0.106(5) -0.026(3) 0.003(3) 0.003(3)
C6 0.053(3) 0.051(3) 0.058(3) -0.008(3) 0.007(2) 0.015(3)
C7 0.061(3) 0.046(3) 0.067(4) 0.002(3) 0.014(3) -0.003(3)
C8 0.064(3) 0.044(3) 0.051(3) -0.006(2) 0.010(2) -0.007(2)
C9 0.063(3) 0.050(3) 0.052(3) -0.010(2) 0.016(2) 0.000(3)
C10 0.069(4) 0.053(3) 0.059(3) -0.002(3) 0.025(3) -0.003(3)
C11 0.116(6) 0.043(3) 0.074(4) -0.008(3) 0.040(4) -0.032(3)
C12 0.118(7) 0.121(7) 0.068(4) 0.029(5) -0.032(5) -0.077(6)
C13 0.082(5) 0.112(7) 0.123(7) -0.004(6) 0.013(5) 0.037(5)
C14 0.057(4) 0.057(4) 0.137(6) 0.006(4) 0.044(4) 0.001(3)
C15 0.120(6) 0.075(5) 0.071(4) -0.006(3) 0.031(4) -0.059(4)
C16 0.158(8) 0.085(5) 0.067(4) -0.006(4) 0.036(5) -0.048(5)
C17 0.071(4) 0.049(3) 0.106(5) 0.015(3) 0.027(4) 0.002(3)
C18 0.103(6) 0.097(6) 0.087(5) -0.008(5) 0.019(4) 0.038(5)
C19 0.080(4) 0.051(4) 0.104(5) -0.011(3) 0.048(4) 0.003(3)

loop_
_atom_type_symbol
_atom_type_description
_atom_type_scat_dispersion_real
_atom_type_scat_dispersion_imag
_atom_type_scat_source
C C 0.0033 0.0016 'International Tables Vol C Tables 4.2.6.8 and 6.1.1.4'
H H 0.0000 0.0000 'International Tables Vol C Tables 4.2.6.8 and 6.1.1.4'
O O 0.0106 0.0060 'International Tables Vol C Tables 4.2.6.8 and 6.1.1.4'
B B 0.0013 0.0007 'International Tables Vol C Tables 4.2.6.8 and 6.1.1.4'

loop_
_geom_angle_atom_site_label_1
_geom_angle_atom_site_label_2
_geom_angle_atom_site_label_3
_geom_angle
B1 O1 C15 108.0(5)
B1 O2 C11 109.6(5)
C11 O3 C19 117.1(6)
O2 B1 O1 113.9(5)
O2 B1 C9 122.3(5)
O1 B1 C9 123.9(6)
C6 C1 C2 120.6(6)
C6 C1 C10 117.0(5)
C2 C1 C10 122.4(6)
C3 C2 C1 118.2(7)
C3 C2 H2A 120.9
C1 C2 H2A 120.9
C2 C3 C4 122.1(7)
C2 C3 H3A 119.0
C4 C3 H3A 119.0
C5 C4 C3 121.2(6)
C5 C4 H4A 119.4
C3 C4 H4A 119.4
C4 C5 C6 119.1(7)
C4 C5 H5A 120.4
C6 C5 H5A 120.4
C1 C6 C7 121.0(5)
C1 C6 C5 118.8(5)
C7 C6 C5 120.2(6)
C8 C7 C6 120.0(5)
C8 C7 H7A 120.0
C6 C7 H7A 120.0
C7 C8 C9 121.4(5)
C7 C8 H8A 119.3
C9 C8 H8A 119.3
C10 C9 C8 118.7(5)
C10 C9 B1 119.9(5)
C8 C9 B1 121.3(5)
C9 C10 C1 121.7(5)
C9 C10 H10A 119.2
C1 C10 H10A 119.2
O3 C11 O2 111.9(6)
O3 C11 C12 109.1(7)
O2 C11 C12 108.0(5)
O3 C11 C15 118.4(6)
O2 C11 C15 103.7(5)
C12 C11 C15 105.2(7)
C11 C12 C13 107.3(6)
C11 C12 H12A 110.3
C13 C12 H12A 110.3
C11 C12 H12B 110.3
C13 C12 H12B 110.3
H12A C12 H12B 108.5
C14 C13 C12 106.1(6)
C14 C13 H13A 110.5
C12 C13 H13A 110.5
C14 C13 H13B 110.5
C12 C13 H13B 110.5
H13A C13 H13B 108.7
C13 C14 C15 103.9(6)
C13 C14 H14A 111.0
C15 C14 H14A 111.0
C13 C14 H14B 111.0
C15 C14 H14B 111.0
H14A C14 H14B 109.0
C16 C15 O1 109.5(7)
C16 C15 C11 119.7(7)
O1 C15 C11 104.5(5)
C16 C15 C14 108.1(6)
O1 C15 C14 108.0(6)
C11 C15 C14 106.5(6)
C15 C16 C17 112.2(7)
C15 C16 H16A 109.2
C17 C16 H16A 109.2
C15 C16 H16B 109.2
C17 C16 H16B 109.2
H16A C16 H16B 107.9
C18 C17 C16 121.2(7)
C18 C17 H17A 107.0
C16 C17 H17A 107.0
C18 C17 H17B 107.0
C16 C17 H17B 107.0
H17A C17 H17B 106.8
C19 C18 C17 117.2(6)
C19 C18 H18A 108.0
C17 C18 H18A 108.0
C19 C18 H18B 108.0
C17 C18 H18B 108.0
H18A C18 H18B 107.2
O3 C19 C18 117.5(6)
O3 C19 H19B 107.9
C18 C19 H19B 107.9
O3 C19 H19A 107.9
C18 C19 H19A 107.9
H19B C19 H19A 107.2

loop_
_geom_bond_atom_site_label_1
_geom_bond_atom_site_label_2
_geom_bond_distance
O1 B1 1.358(8)
O1 C15 1.446(8)
O2 B1 1.352(8)
O2 C11 1.432(7)
O3 C11 1.330(8)
O3 C19 1.361(9)
B1 C9 1.570(9)
C1 C6 1.400(8)
C1 C2 1.413(8)
C1 C10 1.440(8)
C2 C3 1.356(10)
C2 H2A 0.9300
C3 C4 1.415(11)
C3 H3A 0.9300
C4 C5 1.325(10)
C4 H4A 0.9300
C5 C6 1.457(8)
C5 H5A 0.9300
C6 C7 1.408(8)
C7 C8 1.347(8)
C7 H7A 0.9300
C8 C9 1.423(8)
C8 H8A 0.9300
C9 C10 1.363(8)
C10 H10A 0.9300
C11 C12 1.535(12)
C11 C15 1.568(9)
C12 C13 1.548(14)
C12 H12A 0.9700
C12 H12B 0.9700
C13 C14 1.509(13)
C13 H13A 0.9700
C13 H13B 0.9700
C14 C15 1.643(11)
C14 H14A 0.9700
C14 H14B 0.9700
C15 C16 1.423(11)
C16 C17 1.573(12)
C16 H16A 0.9700
C16 H16B 0.9700
C17 C18 1.439(10)
C17 H17A 0.9700
C17 H17B 0.9700
C18 C19 1.430(11)
C18 H18A 0.9700
C18 H18B 0.9700
C19 H19B 0.9700
C19 H19A 0.9700

loop_
_geom_torsion_atom_site_label_1
_geom_torsion_atom_site_label_2
_geom_torsion_atom_site_label_3
_geom_torsion_atom_site_label_4
_geom_torsion
C11 O2 B1 O1 0.6(9)
C11 O2 B1 C9 -180.0(6)
C15 O1 B1 O2 -4.7(9)
C15 O1 B1 C9 175.9(7)
C6 C1 C2 C3 2.6(9)
C10 C1 C2 C3 -176.9(6)
C1 C2 C3 C4 -1.5(11)
C2 C3 C4 C5 0.1(11)
C3 C4 C5 C6 0.3(9)
C2 C1 C6 C7 177.7(5)
C10 C1 C6 C7 -2.7(8)
C2 C1 C6 C5 -2.2(8)
C10 C1 C6 C5 177.3(5)
C4 C5 C6 C1 0.8(8)
C4 C5 C6 C7 -179.2(6)
C1 C6 C7 C8 2.0(8)
C5 C6 C7 C8 -178.0(5)
C6 C7 C8 C9 1.2(9)
C7 C8 C9 C10 -3.6(8)
C7 C8 C9 B1 174.4(6)
O2 B1 C9 C10 -171.9(6)
O1 B1 C9 C10 7.4(10)
O2 B1 C9 C8 10.1(10)
O1 B1 C9 C8 -170.5(6)
C8 C9 C10 C1 2.8(8)
B1 C9 C10 C1 -175.2(5)
C6 C1 C10 C9 0.3(8)
C2 C1 C10 C9 179.8(6)
C19 O3 C11 O2 53.4(8)
C19 O3 C11 C12 172.8(6)
C19 O3 C11 C15 -67.0(8)
B1 O2 C11 O3 -125.4(6)
B1 O2 C11 C12 114.6(7)
B1 O2 C11 C15 3.4(8)
O3 C11 C12 C13 151.5(7)
O2 C11 C12 C13 -86.7(7)
C15 C11 C12 C13 23.5(8)
C11 C12 C13 C14 -34.5(9)
C12 C13 C14 C15 29.7(8)
B1 O1 C15 C16 135.7(7)
B1 O1 C15 C11 6.3(8)
B1 O1 C15 C14 -106.8(6)
O3 C11 C15 C16 -4.3(11)
O2 C11 C15 C16 -128.8(7)
C12 C11 C15 C16 117.9(8)
O3 C11 C15 O1 118.8(7)
O2 C11 C15 O1 -5.8(8)
C12 C11 C15 O1 -119.1(7)
O3 C11 C15 C14 -127.1(7)
O2 C11 C15 C14 108.3(6)
C12 C11 C15 C14 -5.0(7)
C13 C14 C15 C16 -145.3(7)
C13 C14 C15 O1 96.3(7)
C13 C14 C15 C11 -15.4(7)
O1 C15 C16 C17 -61.2(8)
C11 C15 C16 C17 59.3(9)
C14 C15 C16 C17 -178.6(6)
C15 C16 C17 C18 -68.8(9)
C16 C17 C18 C19 50.8(11)
C11 O3 C19 C18 86.3(8)
C17 C18 C19 O3 -57.1(10)
